data_7150455
loop_
_publ_author_name
'Amelia Garc\'ia Fraile'
'David G. Morris'
'Antonio Garc\'ia Mart\'inez'
'Santiago de la Moya Cerero'
'Kenneth W. Muir'
'Karl S. Ryder'
'Enrique Teso Vilar'

_publ_section_title
;
 Self-recognition and hydrogen bonding by polycyclic bridgehead
 monoalcohols
;
_journal_issue 4
_journal_name_full 'Org. Biomol. Chem.'
_journal_page_first 700
_journal_page_last 704
_journal_paper_doi 10.1039/b209427d
_journal_volume 1
_journal_year 2003
_chemical_formula_moiety 'C10 H16 O'
_chemical_formula_sum 'C10 H16 O'
_chemical_formula_weight 152.23
_chemical_name_common 'Compound X'
_space_group_IT_number 19
_symmetry_cell_setting orthorhombic
_symmetry_space_group_name_Hall 'P 2ac 2ab'
_symmetry_space_group_name_H-M 'P 21 21 21'
_atom_sites_solution_hydrogens geom
_atom_sites_solution_primary direct
_atom_sites_solution_secondary difmap
_audit_creation_method SHELXL-97
_cell_angle_alpha 90.00
_cell_angle_beta 90.00
_cell_angle_gamma 90.00
_cell_formula_units_Z 12
_cell_length_a 5.9714(1)
_cell_length_b 20.5466(5)
_cell_length_c 22.5632(6)
_cell_measurement_reflns_used 2767
_cell_measurement_temperature 100(2)
_cell_measurement_theta_max 25.028
_cell_measurement_theta_min 0.998
_cell_volume 2768.32(11)
_computing_cell_refinement 'HKL Scalepack (Otwinowski & Minor 1997)'
_computing_data_collection 'Collect (Nonius BV, 1997-2000)'
_computing_data_reduction 'HKL Denzo and Scalepack (Otwinowski & Minor 1997'
_computing_structure_refinement 'SHELXL-97 (Sheldrick, 1997)'
_diffrn_ambient_temperature 100(2)
_diffrn_measured_fraction_theta_full 0.986
_diffrn_measured_fraction_theta_max 0.986
_diffrn_measurement_device_type KappaCCD
_diffrn_measurement_method 'CCD; rotation images; thick slices'
_diffrn_radiation_monochromator graphite
_diffrn_radiation_source 'fine-focus sealed tube'
_diffrn_radiation_type MoK\a
_diffrn_radiation_wavelength 0.71073
_diffrn_reflns_av_R_equivalents 0.069
_diffrn_reflns_av_sigmaI/netI 0.0495
_diffrn_reflns_limit_h_max 7
_diffrn_reflns_limit_h_min 0
_diffrn_reflns_limit_k_max 23
_diffrn_reflns_limit_k_min 0
_diffrn_reflns_limit_l_max 27
_diffrn_reflns_limit_l_min 0
_diffrn_reflns_number 15934
_diffrn_reflns_theta_full 25.20
_diffrn_reflns_theta_max 25.20
_diffrn_reflns_theta_min 2.06
_exptl_absorpt_coefficient_mu 0.068
_exptl_absorpt_correction_type none
_exptl_crystal_colour colourless
_exptl_crystal_density_diffrn 1.096
_exptl_crystal_density_method 'not measured'
_exptl_crystal_description needle
_exptl_crystal_F_000 1008
_exptl_crystal_size_max 0.75
_exptl_crystal_size_mid 0.06
_exptl_crystal_size_min 0.04
_refine_diff_density_max 0.21
_refine_diff_density_min -0.21
_refine_diff_density_rms 0.042
_refine_ls_abs_structure_details 'Flack H D (1983), Acta Cryst. A39, 876-881'
_refine_ls_abs_structure_Flack ?)
_refine_ls_extinction_method none
_refine_ls_goodness_of_fit_ref 1.087
_refine_ls_hydrogen_treatment mixed
_refine_ls_matrix_type full
_refine_ls_number_parameters 304
_refine_ls_number_reflns 2845
_refine_ls_number_restraints 0
_refine_ls_restrained_S_all 1.087
_refine_ls_R_factor_all 0.0671
_refine_ls_R_factor_gt 0.0508
_refine_ls_shift/su_max 0.000
_refine_ls_shift/su_mean 0.000
_refine_ls_structure_factor_coef Fsqd
_refine_ls_weighting_details 'calc w=1/[\s^2^(Fo^2^)+(0.0360P)^2^+1.5000P] where P=(Fo^2^+2Fc^2^)/3'
_refine_ls_weighting_scheme calc
_refine_ls_wR_factor_gt 0.0996
_refine_ls_wR_factor_ref 0.1081
_reflns_number_gt 2300
_reflns_number_total 2845
_reflns_threshold_expression >2sigma(I)
_cod_data_source_file b209427d.txt
_cod_data_source_block 3
_cod_original_sg_symbol_H-M P212121
_cod_database_code 7150455

loop_
_symmetry_equiv_pos_as_xyz
'x, y, z'
'-x+1/2, -y, z+1/2'
'x+1/2, -y+1/2, -z'
'-x, y+1/2, -z+1/2'

loop_
_atom_site_label
_atom_site_type_symbol
_atom_site_fract_x
_atom_site_fract_y
_atom_site_fract_z
_atom_site_U_iso_or_equiv
_atom_site_adp_type
_atom_site_occupancy
_atom_site_symmetry_multiplicity
_atom_site_calc_flag
_atom_site_refinement_flags
_atom_site_disorder_assembly
_atom_site_disorder_group
C1 C 0.3698(5) 0.71511(14) 0.32291(13) 0.0208(7) Uani 1 1 d . . .
C2 C 0.3011(5) 0.65332(13) 0.35495(13) 0.0202(7) Uani 1 1 d . . .
C3 C 0.4188(6) 0.65590(15) 0.41534(14) 0.0266(8) Uani 1 1 d . . .
C4 C 0.5351(6) 0.72343(15) 0.41167(13) 0.0268(8) Uani 1 1 d . . .
H4 H 0.6607 0.7294 0.4405 0.032 Uiso 1 1 calc R . .
C5 C 0.3618(7) 0.77869(15) 0.41225(15) 0.0388(10) Uani 1 1 d . . .
H5A H 0.4356 0.8216 0.4161 0.047 Uiso 1 1 calc R . .
H5B H 0.2542 0.7732 0.4452 0.047 Uiso 1 1 calc R . .
C6 C 0.2426(6) 0.77193(14) 0.35101(14) 0.0275(8) Uani 1 1 d . . .
H6A H 0.0817 0.7616 0.3558 0.033 Uiso 1 1 calc R . .
H6B H 0.2581 0.8121 0.3272 0.033 Uiso 1 1 calc R . .
C7 C 0.6072(5) 0.72586(15) 0.34656(13) 0.0239(7) Uani 1 1 d . . .
H7A H 0.6705 0.7685 0.3350 0.029 Uiso 1 1 calc R . .
H7B H 0.7114 0.6903 0.3357 0.029 Uiso 1 1 calc R . .
C8 C 0.1681(6) 0.60747(14) 0.33440(16) 0.0302(8) Uani 1 1 d . . .
H8A H 0.1050 0.6114 0.2959 0.036 Uiso 1 1 calc R . .
H8B H 0.1352 0.5704 0.3581 0.036 Uiso 1 1 calc R . .
C9 C 0.5930(7) 0.60132(16) 0.42039(16) 0.0364(9) Uani 1 1 d . . .
H9A H 0.7011 0.6051 0.3879 0.055 Uiso 1 1 calc R . .
H9B H 0.5177 0.5590 0.4181 0.055 Uiso 1 1 calc R . .
H9C H 0.6715 0.6050 0.4584 0.055 Uiso 1 1 calc R . .
C10 C 0.2531(8) 0.64932(18) 0.46721(15) 0.0446(11) Uani 1 1 d . . .
H10A H 0.1978 0.6045 0.4691 0.067 Uiso 1 1 calc R . .
H10B H 0.1268 0.6791 0.4611 0.067 Uiso 1 1 calc R . .
H10C H 0.3291 0.6602 0.5044 0.067 Uiso 1 1 calc R . .
C11 C -0.3176(5) 0.56863(13) 0.19393(13) 0.0199(7) Uani 1 1 d . . .
C12 C -0.4005(5) 0.56966(13) 0.13005(13) 0.0209(7) Uani 1 1 d . . .
C13 C -0.2978(6) 0.51039(13) 0.09963(13) 0.0222(7) Uani 1 1 d . . .
C14 C -0.1796(6) 0.47702(13) 0.15309(13) 0.0223(7) Uani 1 1 d . . .
H14 H -0.0629 0.4445 0.1416 0.027 Uiso 1 1 calc R . .
C15 C -0.3525(6) 0.45149(14) 0.19812(14) 0.0267(8) Uani 1 1 d . . .
H15A H -0.2803 0.4236 0.2283 0.032 Uiso 1 1 calc R . .
H15B H -0.4720 0.4264 0.1781 0.032 Uiso 1 1 calc R . .
C16 C -0.4481(6) 0.51482(13) 0.22657(14) 0.0238(7) Uani 1 1 d . . .
H16A H -0.6112 0.5188 0.2196 0.029 Uiso 1 1 calc R . .
H16B H -0.4189 0.5161 0.2697 0.029 Uiso 1 1 calc R . .
C17 C -0.0877(6) 0.53642(15) 0.18734(14) 0.0231(7) Uani 1 1 d . . .
H17A H -0.0197 0.5245 0.2259 0.028 Uiso 1 1 calc R . .
H17B H 0.0183 0.5628 0.1636 0.028 Uiso 1 1 calc R . .
C18 C -0.5392(6) 0.61297(14) 0.10753(15) 0.0276(8) Uani 1 1 d . . .
H18A H -0.5957 0.6471 0.1317 0.033 Uiso 1 1 calc R . .
H18B H -0.5826 0.6101 0.0671 0.033 Uiso 1 1 calc R . .
C19 C -0.1234(7) 0.53142(15) 0.05322(14) 0.0318(9) Uani 1 1 d . . .
H19A H -0.1986 0.5545 0.0208 0.048 Uiso 1 1 calc R . .
H19B H -0.0474 0.4928 0.0375 0.048 Uiso 1 1 calc R . .
H19C H -0.0132 0.5603 0.0718 0.048 Uiso 1 1 calc R . .
C20 C -0.4737(7) 0.46845(15) 0.06875(15) 0.0332(9) Uani 1 1 d . . .
H20A H -0.5350 0.4922 0.0347 0.050 Uiso 1 1 calc R . .
H20B H -0.5946 0.4583 0.0966 0.050 Uiso 1 1 calc R . .
H20C H -0.4045 0.4279 0.0551 0.050 Uiso 1 1 calc R . .
C21 C -0.0239(5) 0.76756(13) 0.14335(13) 0.0204(7) Uani 1 1 d . . .
C22 C -0.1091(6) 0.83318(14) 0.16388(13) 0.0224(7) Uani 1 1 d . . .
C23 C -0.0358(5) 0.88246(13) 0.11624(13) 0.0197(7) Uani 1 1 d . . .
C24 C 0.0867(6) 0.83663(14) 0.07169(13) 0.0216(7) Uani 1 1 d . . .
H24 H 0.1940 0.8594 0.0447 0.026 Uiso 1 1 calc R . .
C25 C -0.0820(6) 0.79236(14) 0.03957(13) 0.0247(7) Uani 1 1 d . . .
H25A H -0.0088 0.7678 0.0072 0.030 Uiso 1 1 calc R . .
H25B H -0.2076 0.8180 0.0230 0.030 Uiso 1 1 calc R . .
C26 C -0.1645(6) 0.74592(14) 0.08936(13) 0.0237(7) Uani 1 1 d . . .
H26A H -0.3267 0.7516 0.0969 0.028 Uiso 1 1 calc R . .
H26B H -0.1349 0.6999 0.0791 0.028 Uiso 1 1 calc R . .
C27 C 0.1972(5) 0.78692(14) 0.11353(13) 0.0224(7) Uani 1 1 d . . .
H27A H 0.2688 0.7504 0.0921 0.027 Uiso 1 1 calc R . .
H27B H 0.3048 0.8071 0.1414 0.027 Uiso 1 1 calc R . .
C28 C -0.2257(7) 0.84489(18) 0.21219(15) 0.0433(10) Uani 1 1 d . . .
H28A H -0.2641 0.8102 0.2381 0.052 Uiso 1 1 calc R . .
H28B H -0.2715 0.8881 0.2212 0.052 Uiso 1 1 calc R . .
C29 C 0.1268(6) 0.93261(14) 0.14153(15) 0.0314(8) Uani 1 1 d . . .
H29A H 0.2584 0.9103 0.1577 0.047 Uiso 1 1 calc R . .
H29B H 0.0527 0.9572 0.1731 0.047 Uiso 1 1 calc R . .
H29C H 0.1737 0.9625 0.1100 0.047 Uiso 1 1 calc R . .
C30 C -0.2361(6) 0.91917(15) 0.08987(15) 0.0319(8) Uani 1 1 d . . .
H30A H -0.2964 0.9494 0.1195 0.048 Uiso 1 1 calc R . .
H30B H -0.3524 0.8880 0.0784 0.048 Uiso 1 1 calc R . .
H30C H -0.1874 0.9436 0.0549 0.048 Uiso 1 1 calc R . .
O1 O 0.3413(4) 0.71365(10) 0.26024(8) 0.0265(5) Uani 1 1 d . . .
H1 H 0.4204 0.6838 0.2457 0.040 Uiso 1 1 d R . .
O2 O -0.3299(4) 0.62872(9) 0.22440(9) 0.0230(5) Uani 1 1 d . . .
H2A H -0.2394 0.6552 0.2092 0.035 Uiso 1 1 d R . .
O3 O -0.0200(4) 0.71762(9) 0.18669(9) 0.0268(5) Uani 1 1 d . . .
H3 H 0.0937 0.7221 0.2083 0.040 Uiso 1 1 d R . .

loop_
_atom_site_aniso_label
_atom_site_aniso_U_11
_atom_site_aniso_U_22
_atom_site_aniso_U_33
_atom_site_aniso_U_23
_atom_site_aniso_U_13
_atom_site_aniso_U_12
C1 0.0264(18) 0.0191(15) 0.0170(16) 0.0001(13) -0.0022(14) 0.0020(15)
C2 0.0205(17) 0.0153(14) 0.0249(17) -0.0032(13) 0.0054(15) 0.0042(14)
C3 0.034(2) 0.0258(16) 0.0201(17) 0.0027(14) 0.0026(16) -0.0018(16)
C4 0.034(2) 0.0303(17) 0.0162(16) -0.0022(14) -0.0036(16) -0.0050(16)
C5 0.061(3) 0.0265(17) 0.0293(19) -0.0064(15) 0.003(2) -0.0076(19)
C6 0.031(2) 0.0211(15) 0.0301(18) -0.0015(14) 0.0017(16) 0.0011(15)
C7 0.0256(18) 0.0248(16) 0.0214(17) 0.0045(13) 0.0001(15) -0.0062(15)
C8 0.034(2) 0.0224(16) 0.0344(19) -0.0027(14) 0.0029(18) -0.0024(17)
C9 0.039(2) 0.0334(18) 0.037(2) 0.0115(16) -0.0053(19) 0.0004(18)
C10 0.058(3) 0.051(2) 0.0244(19) 0.0039(17) 0.010(2) -0.009(2)
C11 0.0182(17) 0.0177(15) 0.0238(17) 0.0005(13) -0.0026(15) -0.0023(14)
C12 0.0243(18) 0.0169(14) 0.0216(17) 0.0027(13) -0.0003(15) -0.0041(14)
C13 0.030(2) 0.0181(14) 0.0188(16) 0.0001(13) -0.0036(15) -0.0007(15)
C14 0.0274(18) 0.0193(15) 0.0202(17) -0.0020(12) -0.0014(15) 0.0052(14)
C15 0.033(2) 0.0226(16) 0.0247(18) 0.0028(13) -0.0028(16) -0.0017(16)
C16 0.0262(19) 0.0235(15) 0.0217(16) 0.0029(13) 0.0024(15) -0.0009(15)
C17 0.0225(18) 0.0264(16) 0.0205(16) 0.0012(13) -0.0010(15) 0.0013(15)
C18 0.034(2) 0.0219(16) 0.0272(18) 0.0035(13) -0.0060(16) -0.0021(16)
C19 0.045(2) 0.0303(17) 0.0197(17) -0.0008(14) 0.0026(17) 0.0021(18)
C20 0.046(2) 0.0252(17) 0.0281(19) -0.0018(14) -0.0124(18) -0.0023(18)
C21 0.0216(17) 0.0185(15) 0.0211(16) 0.0050(12) -0.0012(15) -0.0002(14)
C22 0.0244(18) 0.0244(15) 0.0183(16) 0.0004(13) -0.0029(15) -0.0002(15)
C23 0.0228(18) 0.0169(14) 0.0195(16) 0.0000(13) 0.0016(15) -0.0020(14)
C24 0.0212(17) 0.0255(15) 0.0181(16) 0.0005(13) 0.0020(14) -0.0011(15)
C25 0.0291(19) 0.0273(16) 0.0178(16) -0.0023(13) 0.0018(15) 0.0006(16)
C26 0.0228(17) 0.0218(15) 0.0265(17) 0.0006(13) -0.0060(16) -0.0025(15)
C27 0.0213(17) 0.0198(14) 0.0261(17) -0.0018(14) 0.0004(15) 0.0034(15)
C28 0.060(3) 0.038(2) 0.032(2) 0.0045(16) 0.022(2) 0.010(2)
C29 0.040(2) 0.0218(16) 0.0324(19) -0.0024(14) -0.0023(18) -0.0029(16)
C30 0.036(2) 0.0286(17) 0.0308(19) 0.0052(15) 0.0021(18) 0.0071(17)
O1 0.0315(13) 0.0323(12) 0.0158(11) -0.0013(9) -0.0047(11) 0.0050(11)
O2 0.0257(12) 0.0196(10) 0.0239(11) -0.0032(9) 0.0037(11) -0.0040(10)
O3 0.0278(13) 0.0243(11) 0.0284(12) 0.0123(9) -0.0100(11) -0.0058(11)

loop_
_atom_type_symbol
_atom_type_description
_atom_type_scat_dispersion_real
_atom_type_scat_dispersion_imag
_atom_type_scat_source
C C 0.0033 0.0016 'International Tables Vol C Tables 4.2.6.8 and 6.1.1.4'
H H 0.0000 0.0000 'International Tables Vol C Tables 4.2.6.8 and 6.1.1.4'
O O 0.0106 0.0060 'International Tables Vol C Tables 4.2.6.8 and 6.1.1.4'

loop_
_geom_angle_atom_site_label_1
_geom_angle_atom_site_label_2
_geom_angle_atom_site_label_3
_geom_angle
_geom_angle_site_symmetry_1
_geom_angle_site_symmetry_3
_geom_angle_publ_flag
O1 C1 C2 115.0(2) . . ?
O1 C1 C7 117.4(3) . . ?
C2 C1 C7 101.8(3) . . ?
O1 C1 C6 111.6(2) . . ?
C2 C1 C6 107.9(2) . . ?
C7 C1 C6 101.8(2) . . ?
C8 C2 C1 126.4(3) . . ?
C8 C2 C3 127.9(3) . . ?
C1 C2 C3 105.7(2) . . ?
C9 C3 C2 110.6(3) . . ?
C9 C3 C10 108.4(3) . . ?
C2 C3 C10 112.2(3) . . ?
C9 C3 C4 110.7(3) . . ?
C2 C3 C4 100.9(2) . . ?
C10 C3 C4 114.0(3) . . ?
C7 C4 C5 100.0(3) . . ?
C7 C4 C3 101.9(2) . . ?
C5 C4 C3 111.0(3) . . ?
C4 C5 C6 103.5(3) . . ?
C1 C6 C5 102.0(3) . . ?
C1 C7 C4 94.0(2) . . ?
O2 C11 C12 115.5(2) . . ?
O2 C11 C17 118.1(2) . . ?
C12 C11 C17 101.8(2) . . ?
O2 C11 C16 111.6(2) . . ?
C12 C11 C16 107.3(2) . . ?
C17 C11 C16 100.9(2) . . ?
C18 C12 C11 125.3(3) . . ?
C18 C12 C13 128.2(3) . . ?
C11 C12 C13 106.5(2) . . ?
C12 C13 C20 112.3(3) . . ?
C12 C13 C19 110.7(2) . . ?
C20 C13 C19 108.3(3) . . ?
C12 C13 C14 100.7(2) . . ?
C20 C13 C14 114.6(2) . . ?
C19 C13 C14 110.1(3) . . ?
C15 C14 C17 100.2(2) . . ?
C15 C14 C13 110.9(3) . . ?
C17 C14 C13 101.6(2) . . ?
C14 C15 C16 103.5(2) . . ?
C11 C16 C15 102.5(2) . . ?
C11 C17 C14 94.1(2) . . ?
O3 C21 C22 116.0(2) . . ?
O3 C21 C27 118.4(3) . . ?
C22 C21 C27 101.1(2) . . ?
O3 C21 C26 110.2(2) . . ?
C22 C21 C26 108.4(3) . . ?
C27 C21 C26 101.3(2) . . ?
C28 C22 C21 126.5(3) . . ?
C28 C22 C23 127.5(3) . . ?
C21 C22 C23 106.0(2) . . ?
C29 C23 C30 108.0(2) . . ?
C29 C23 C22 111.3(3) . . ?
C30 C23 C22 111.8(3) . . ?
C29 C23 C24 110.5(3) . . ?
C30 C23 C24 114.4(3) . . ?
C22 C23 C24 100.7(2) . . ?
C27 C24 C25 100.2(2) . . ?
C27 C24 C23 101.9(2) . . ?
C25 C24 C23 110.7(3) . . ?
C24 C25 C26 103.3(2) . . ?
C21 C26 C25 102.8(2) . . ?
C21 C27 C24 94.1(2) . . ?
C1 O1 O3 134.33(19) . . ?
C1 O1 O2 102.73(17) . 1_655 ?
O3 O1 O2 113.94(9) . 1_655 ?
C11 O2 O3 113.36(17) . . ?
C11 O2 O1 137.21(19) . 1_455 ?
O3 O2 O1 98.68(9) . 1_455 ?
C21 O3 O1 117.08(18) . . ?
C21 O3 O2 133.36(19) . . ?
O1 O3 O2 109.05(9) . . ?

loop_
_geom_bond_atom_site_label_1
_geom_bond_atom_site_label_2
_geom_bond_distance
_geom_bond_site_symmetry_2
_geom_bond_publ_flag
C1 O1 1.424(3) . ?
C1 C2 1.517(4) . ?
C1 C7 1.531(4) . ?
C1 C6 1.530(4) . ?
C2 C8 1.317(4) . ?
C2 C3 1.534(4) . ?
C3 C9 1.534(5) . ?
C3 C10 1.539(5) . ?
C3 C4 1.554(4) . ?
C4 C7 1.532(4) . ?
C4 C5 1.537(5) . ?
C5 C6 1.561(5) . ?
C11 O2 1.415(3) . ?
C11 C12 1.524(4) . ?
C11 C17 1.531(4) . ?
C11 C16 1.540(4) . ?
C12 C18 1.318(4) . ?
C12 C13 1.526(4) . ?
C13 C20 1.527(5) . ?
C13 C19 1.539(5) . ?
C13 C14 1.557(4) . ?
C14 C15 1.541(4) . ?
C14 C17 1.545(4) . ?
C15 C16 1.559(4) . ?
C21 O3 1.418(3) . ?
C21 C22 1.514(4) . ?
C21 C27 1.534(4) . ?
C21 C26 1.545(4) . ?
C22 C28 1.315(5) . ?
C22 C23 1.540(4) . ?
C23 C29 1.526(4) . ?
C23 C30 1.534(5) . ?
C23 C24 1.559(4) . ?
C24 C27 1.539(4) . ?
C24 C25 1.539(4) . ?
C25 C26 1.554(4) . ?
O1 O3 2.723(3) . ?
O1 O2 2.749(3) 1_655 ?
O2 O3 2.736(3) . ?
O2 O1 2.749(3) 1_455 ?

loop_
_geom_hbond_atom_site_label_D
_geom_hbond_atom_site_label_H
_geom_hbond_atom_site_label_A
_geom_hbond_distance_DH
_geom_hbond_distance_HA
_geom_hbond_distance_DA
_geom_hbond_angle_DHA
_geom_hbond_site_symmetry_A
O1 H1 O2 0.84 1.93 2.749(3) 163.3 1_655
O2 H2A O3 0.84 1.90 2.736(3) 171.4 .
O3 H3 O1 0.84 1.90 2.723(3) 168.2 .

loop_
_geom_torsion_atom_site_label_1
_geom_torsion_atom_site_label_2
_geom_torsion_atom_site_label_3
_geom_torsion_atom_site_label_4
_geom_torsion
_geom_torsion_site_symmetry_1
_geom_torsion_site_symmetry_2
_geom_torsion_site_symmetry_3
_geom_torsion_site_symmetry_4
_geom_torsion_publ_flag
O1 C1 C2 C8 -19.3(5) . . . . ?
C7 C1 C2 C8 -147.4(3) . . . . ?
C6 C1 C2 C8 105.9(4) . . . . ?
O1 C1 C2 C3 160.6(3) . . . . ?
C7 C1 C2 C3 32.5(3) . . . . ?
C6 C1 C2 C3 -74.2(3) . . . . ?
C8 C2 C3 C9 65.7(4) . . . . ?
C1 C2 C3 C9 -114.2(3) . . . . ?
C8 C2 C3 C10 -55.4(4) . . . . ?
C1 C2 C3 C10 124.7(3) . . . . ?
C8 C2 C3 C4 -177.1(3) . . . . ?
C1 C2 C3 C4 3.0(3) . . . . ?
C9 C3 C4 C7 79.4(3) . . . . ?
C2 C3 C4 C7 -37.6(3) . . . . ?
C10 C3 C4 C7 -158.1(3) . . . . ?
C9 C3 C4 C5 -174.9(3) . . . . ?
C2 C3 C4 C5 68.0(3) . . . . ?
C10 C3 C4 C5 -52.4(4) . . . . ?
C7 C4 C5 C6 37.6(3) . . . . ?
C3 C4 C5 C6 -69.3(3) . . . . ?
O1 C1 C6 C5 -160.7(3) . . . . ?
C2 C1 C6 C5 72.0(3) . . . . ?
C7 C1 C6 C5 -34.7(3) . . . . ?
C4 C5 C6 C1 -1.9(3) . . . . ?
O1 C1 C7 C4 179.5(2) . . . . ?
C2 C1 C7 C4 -54.0(3) . . . . ?
C6 C1 C7 C4 57.4(3) . . . . ?
C5 C4 C7 C1 -57.6(3) . . . . ?
C3 C4 C7 C1 56.5(3) . . . . ?
O2 C11 C12 C18 -21.9(5) . . . . ?
C17 C11 C12 C18 -151.1(3) . . . . ?
C16 C11 C12 C18 103.3(3) . . . . ?
O2 C11 C12 C13 160.0(3) . . . . ?
C17 C11 C12 C13 30.7(3) . . . . ?
C16 C11 C12 C13 -74.9(3) . . . . ?
C18 C12 C13 C20 -50.6(4) . . . . ?
C11 C12 C13 C20 127.4(3) . . . . ?
C18 C12 C13 C19 70.5(4) . . . . ?
C11 C12 C13 C19 -111.4(3) . . . . ?
C18 C12 C13 C14 -173.0(3) . . . . ?
C11 C12 C13 C14 5.1(3) . . . . ?
C12 C13 C14 C15 66.9(3) . . . . ?
C20 C13 C14 C15 -53.8(3) . . . . ?
C19 C13 C14 C15 -176.2(2) . . . . ?
C12 C13 C14 C17 -38.9(3) . . . . ?
C20 C13 C14 C17 -159.6(3) . . . . ?
C19 C13 C14 C17 78.0(3) . . . . ?
C17 C14 C15 C16 35.8(3) . . . . ?
C13 C14 C15 C16 -70.9(3) . . . . ?
O2 C11 C16 C15 -162.8(3) . . . . ?
C12 C11 C16 C15 69.7(3) . . . . ?
C17 C11 C16 C15 -36.5(3) . . . . ?
C14 C15 C16 C11 0.1(3) . . . . ?
O2 C11 C17 C14 179.7(2) . . . . ?
C12 C11 C17 C14 -52.7(2) . . . . ?
C16 C11 C17 C14 57.9(3) . . . . ?
C15 C14 C17 C11 -57.3(3) . . . . ?
C13 C14 C17 C11 56.7(3) . . . . ?
O3 C21 C22 C28 -16.9(5) . . . . ?
C27 C21 C22 C28 -146.3(4) . . . . ?
C26 C21 C22 C28 107.6(4) . . . . ?
O3 C21 C22 C23 164.3(3) . . . . ?
C27 C21 C22 C23 34.8(3) . . . . ?
C26 C21 C22 C23 -71.2(3) . . . . ?
C28 C22 C23 C29 64.5(5) . . . . ?
C21 C22 C23 C29 -116.6(3) . . . . ?
C28 C22 C23 C30 -56.4(5) . . . . ?
C21 C22 C23 C30 122.4(3) . . . . ?
C28 C22 C23 C24 -178.3(4) . . . . ?
C21 C22 C23 C24 0.5(3) . . . . ?
C29 C23 C24 C27 82.1(3) . . . . ?
C30 C23 C24 C27 -155.8(3) . . . . ?
C22 C23 C24 C27 -35.7(3) . . . . ?
C29 C23 C24 C25 -172.0(2) . . . . ?
C30 C23 C24 C25 -49.9(3) . . . . ?
C22 C23 C24 C25 70.2(3) . . . . ?
C27 C24 C25 C26 37.9(3) . . . . ?
C23 C24 C25 C26 -69.1(3) . . . . ?
O3 C21 C26 C25 -160.2(2) . . . . ?
C22 C21 C26 C25 71.8(3) . . . . ?
C27 C21 C26 C25 -34.0(3) . . . . ?
C24 C25 C26 C21 -2.5(3) . . . . ?
O3 C21 C27 C24 177.0(2) . . . . ?
C22 C21 C27 C24 -55.0(3) . . . . ?
C26 C21 C27 C24 56.5(3) . . . . ?
C25 C24 C27 C21 -57.8(3) . . . . ?
C23 C24 C27 C21 56.1(3) . . . . ?
C2 C1 O1 O3 72.6(3) . . . . ?
C7 C1 O1 O3 -167.69(19) . . . . ?
C6 C1 O1 O3 -50.7(4) . . . . ?
C2 C1 O1 O2 -70.8(3) . . . 1_655 ?
C7 C1 O1 O2 49.0(3) . . . 1_655 ?
C6 C1 O1 O2 165.9(2) . . . 1_655 ?
C12 C11 O2 O3 -72.1(3) . . . . ?
C17 C11 O2 O3 48.7(3) . . . . ?
C16 C11 O2 O3 164.9(2) . . . . ?
C12 C11 O2 O1 63.0(3) . . . 1_455 ?
C17 C11 O2 O1 -176.20(19) . . . 1_455 ?
C16 C11 O2 O1 -59.9(3) . . . 1_455 ?
C22 C21 O3 O1 -83.3(3) . . . . ?
C27 C21 O3 O1 37.2(3) . . . . ?
C26 C21 O3 O1 153.1(2) . . . . ?
C22 C21 O3 O2 87.4(3) . . . . ?
C27 C21 O3 O2 -152.0(2) . . . . ?
C26 C21 O3 O2 -36.1(4) . . . . ?
C1 O1 O3 C21 123.7(3) . . . . ?
O2 O1 O3 C21 -95.9(2) 1_655 . . . ?
C1 O1 O3 O2 -49.2(3) . . . . ?
O2 O1 O3 O2 91.22(11) 1_655 . . . ?
C11 O2 O3 C21 92.1(3) . . . . ?
O1 O2 O3 C21 -58.8(3) 1_455 . . . ?
C11 O2 O3 O1 -96.59(19) . . . . ?
O1 O2 O3 O1 112.43(10) 1_455 . . . ?
